data_1540020
loop_
_publ_author_name
'Liu, Ke'
'Li, Huanhuan'
'Zhang, Xuejing'
'Shi, Wei'
'Cheng, Peng'

_publ_section_title
;
 Constraining and Tuning the Coordination Geometry of a Lanthanide Ion in
 Metal-Organic Frameworks: Approach toward a Single-Molecule Magnet.
;
_journal_issue 21
_journal_name_full 'Inorganic chemistry'
_journal_page_first 10224
_journal_page_last 10231
_journal_paper_doi 10.1021/acs.inorgchem.5b01356
_journal_volume 54
_journal_year 2015
_chemical_formula_moiety 'C24 H20 Dy2 N2 O17'
_chemical_formula_sum 'C24 H20 Dy2 N2 O17'
_chemical_formula_weight 933.42
_space_group_IT_number 62
_space_group_name_Hall '-P 2ac 2n'
_space_group_name_H-M_alt 'P n m a'
_symmetry_cell_setting orthorhombic
_symmetry_space_group_name_Hall '-P 2ac 2n'
_symmetry_space_group_name_H-M 'P n m a'
_atom_sites_solution_hydrogens geom
_atom_sites_solution_primary direct
_atom_sites_solution_secondary difmap
_audit_creation_method
;
Olex2 1.2
(compiled 2014.03.20 svn.r2914 for OlexSys, GUI svn.r4816)
;
_cell_angle_alpha 90.00
_cell_angle_beta 90.00
_cell_angle_gamma 90.00
_cell_formula_units_Z 4
_cell_length_a 8.6326(3)
_cell_length_b 28.1206(10)
_cell_length_c 15.3462(5)
_cell_measurement_temperature 293(2)
_cell_measurement_theta_max 28.9640
_cell_measurement_theta_min 2.4269
_cell_volume 3725.3(2)
_computing_cell_refinement
;
CrysAlisPro, Agilent Technologies,
Version 1.171.35.19 (release 27-10-2011 CrysAlis171 .NET)
(compiled Oct 27 2011,15:02:11)
;
_computing_data_collection
;
CrysAlisPro, Agilent Technologies,
Version 1.171.35.19 (release 27-10-2011 CrysAlis171 .NET)
(compiled Oct 27 2011,15:02:11)
;
_computing_data_reduction
;
CrysAlisPro, Agilent Technologies,
Version 1.171.35.19 (release 27-10-2011 CrysAlis171 .NET)
(compiled Oct 27 2011,15:02:11)
;
_computing_molecular_graphics 'Olex2 (Dolomanov et al., 2009)'
_computing_publication_material 'Olex2 (Dolomanov et al., 2009)'
_computing_structure_refinement 'XL (Sheldrick, 2008)'
_computing_structure_solution 'XS (Sheldrick, 2008)'
_diffrn_ambient_temperature 293(2)
_diffrn_measured_fraction_theta_full 0.999
_diffrn_measured_fraction_theta_max 0.999
_diffrn_measurement_device_type 'SuperNova, Single source at offset), Eos'
_diffrn_measurement_method '\w scans'
_diffrn_radiation_monochromator mirror
_diffrn_radiation_source 'SuperNova (Mo) X-ray Source'
_diffrn_radiation_type MoK\a
_diffrn_radiation_wavelength 0.71073
_diffrn_reflns_av_R_equivalents 0.0498
_diffrn_reflns_av_sigmaI/netI 0.0480
_diffrn_reflns_limit_h_max 9
_diffrn_reflns_limit_h_min -10
_diffrn_reflns_limit_k_max 29
_diffrn_reflns_limit_k_min -33
_diffrn_reflns_limit_l_max 10
_diffrn_reflns_limit_l_min -18
_diffrn_reflns_number 13680
_diffrn_reflns_theta_full 25.01
_diffrn_reflns_theta_max 25.01
_diffrn_reflns_theta_min 2.55
_exptl_absorpt_coefficient_mu 4.046
_exptl_absorpt_correction_T_max 0.463
_exptl_absorpt_correction_T_min 0.445
_exptl_absorpt_correction_type multi-scan
_exptl_absorpt_process_details
;
CrysAlisPro, Agilent Technologies,
Version 1.171.35.19 (release 27-10-2011 CrysAlis171 .NET)
(compiled Oct 27 2011,15:02:11)
Empirical absorption correction using spherical harmonics,
 implemented in SCALE3 ABSPACK scaling algorithm.
;
_exptl_crystal_colour colorless
_exptl_crystal_density_diffrn 1.664
_exptl_crystal_density_method 'not measured'
_exptl_crystal_description flaky
_exptl_crystal_F_000 1705
_exptl_crystal_size_max 0.15
_exptl_crystal_size_mid 0.10
_exptl_crystal_size_min 0.05
_platon_squeeze_details
;
;
_refine_diff_density_max 1.829
_refine_diff_density_min -2.461
_refine_diff_density_rms 0.163
_refine_ls_extinction_method none
_refine_ls_goodness_of_fit_ref 1.019
_refine_ls_hydrogen_treatment mixed
_refine_ls_matrix_type full
_refine_ls_number_parameters 183
_refine_ls_number_reflns 3353
_refine_ls_number_restraints 0
_refine_ls_restrained_S_all 1.019
_refine_ls_R_factor_all 0.0568
_refine_ls_R_factor_gt 0.0442
_refine_ls_shift/su_max 0.002
_refine_ls_shift/su_mean 0.000
_refine_ls_structure_factor_coef Fsqd
_refine_ls_weighting_details 'calc w=1/[\s^2^(Fo^2^)+(0.1000P)^2^+0.0000P] where P=(Fo^2^+2Fc^2^)/3'
_refine_ls_weighting_scheme calc
_refine_ls_wR_factor_gt 0.1404
_refine_ls_wR_factor_ref 0.1507
_reflns_number_gt 2668
_reflns_number_total 3353
_reflns_threshold_expression >2sigma(I)
_cod_data_source_file ic5b01356_si_002.cif
_cod_data_source_block 3
_cod_depositor_comments 'Adding full bibliography for 1540018--1540020.cif.'
_cod_database_code 1540020
_olex2_refinement_description
;
1. Fixed Uiso
 At 1.2 times of:
  All C(H) groups
2.a Rotating group:
C11(H11A,H11B,H11C), C12(H12A,H12B,H12C)
3.b Aromatic/amide H refined with riding coordinates:
 C3(H3), C4(H4), C8(H7)
;

loop_
_symmetry_equiv_pos_as_xyz
'x, y, z'
'-x+1/2, -y, z+1/2'
'x+1/2, -y+1/2, -z+1/2'
'-x, y+1/2, -z'
'-x, -y, -z'
'x-1/2, y, -z-1/2'
'-x-1/2, y-1/2, z-1/2'
'x, -y-1/2, z'

loop_
_atom_site_label
_atom_site_type_symbol
_atom_site_fract_x
_atom_site_fract_y
_atom_site_fract_z
_atom_site_U_iso_or_equiv
_atom_site_adp_type
_atom_site_occupancy
_atom_site_symmetry_multiplicity
_atom_site_calc_flag
_atom_site_refinement_flags
Dy1 Dy 0.94761(4) 0.586720(13) 0.20205(2) 0.01984(19) Uani 1 1 d .
O5 O 0.7067(6) 0.62836(18) 0.1955(3) 0.0286(13) Uani 1 1 d .
O6 O 1.0490(6) 0.6632(2) 0.2105(4) 0.0355(16) Uani 1 1 d .
O1 O 1.0441(6) 0.5227(2) 0.2828(4) 0.0321(14) Uani 1 1 d .
O3 O 1.2051(5) 0.46592(17) 0.4674(3) 0.0206(11) Uani 1 1 d .
O7 O 0.8736(7) 0.6030(2) 0.3449(4) 0.0355(14) Uani 1 1 d .
O8 O 1.1348(8) 0.7500 0.2625(5) 0.0233(16) Uani 1 2 d S
C1 C 1.1472(9) 0.5105(3) 0.3353(5) 0.0250(17) Uani 1 1 d .
C7 C 1.1946(8) 0.7112(3) 0.3038(4) 0.0200(17) Uani 1 1 d .
C6 C 1.1488(8) 0.6646(2) 0.2701(5) 0.0224(16) Uani 1 1 d .
O4 O 1.1616(6) 0.5626(2) 0.1195(3) 0.0345(13) Uani 1 1 d .
O9 O 0.9019(10) 0.6085(3) 0.0532(5) 0.0674(13) Uani 1 1 d .
O2 O 1.2846(6) 0.52669(18) 0.3381(4) 0.0318(13) Uani 1 1 d .
C5 C 1.1308(8) 0.4338(3) 0.5222(4) 0.0196(15) Uani 1 1 d .
C3 C 0.9719(9) 0.4501(3) 0.4124(5) 0.0289(19) Uani 1 1 d .
H3 H 0.8861 0.4501 0.3758 0.035 Uiso 1 1 calc R
C2 C 1.1013(8) 0.4745(2) 0.4011(4) 0.0192(15) Uani 1 1 d .
C8 C 1.2894(8) 0.7246(3) 0.3685(5) 0.0273(17) Uani 1 1 d .
H8 H 1.3442 0.7048 0.4060 0.033 Uiso 1 1 calc R
C9 C 0.7964(9) 0.5782(3) 0.3947(5) 0.0221(17) Uani 1 1 d .
C4 C 0.9884(10) 0.4243(3) 0.4891(5) 0.0285(18) Uani 1 1 d .
H4 H 0.9148 0.4042 0.5134 0.034 Uiso 1 1 calc R
C10 C 0.9286(13) 0.5862(4) -0.0150(8) 0.0674(13) Uani 1 1 d .
H10 H 0.9475 0.5539 -0.0078 0.081 Uiso 1 1 calc R
N1 N 0.9338(10) 0.6006(4) -0.0909(6) 0.0674(13) Uani 1 1 d .
C11 C 0.9603(13) 0.5750(5) -0.1676(8) 0.0674(13) Uani 1 1 d .
H11A H 1.0688 0.5680 -0.1726 0.101 Uiso 1 1 calc R
H11B H 0.9277 0.5936 -0.2167 0.101 Uiso 1 1 calc R
H11C H 0.9027 0.5458 -0.1660 0.101 Uiso 1 1 calc R
C12 C 0.8345(13) 0.6491(4) -0.1075(7) 0.0674(13) Uani 1 1 d .
H12A H 0.7673 0.6547 -0.0587 0.101 Uiso 1 1 calc R
H12B H 0.7736 0.6457 -0.1594 0.101 Uiso 1 1 calc R
H12C H 0.9042 0.6755 -0.1141 0.101 Uiso 1 1 calc R

loop_
_atom_site_aniso_label
_atom_site_aniso_U_11
_atom_site_aniso_U_22
_atom_site_aniso_U_33
_atom_site_aniso_U_23
_atom_site_aniso_U_13
_atom_site_aniso_U_12
Dy1 0.0194(3) 0.0179(3) 0.0223(3) 0.00129(14) 0.00061(13) -0.00067(14)
O5 0.028(3) 0.012(3) 0.045(4) -0.006(2) -0.013(2) 0.005(2)
O6 0.038(4) 0.020(3) 0.049(4) -0.005(3) -0.011(3) -0.004(2)
O1 0.034(4) 0.026(3) 0.036(3) 0.010(3) -0.011(2) -0.001(2)
O3 0.020(2) 0.023(3) 0.019(3) 0.009(2) -0.007(2) -0.005(2)
O7 0.038(3) 0.041(3) 0.028(3) 0.009(3) 0.009(3) 0.002(3)
O8 0.025(4) 0.012(4) 0.033(4) 0.000 -0.013(3) 0.000
C1 0.037(5) 0.011(4) 0.027(4) -0.005(3) 0.005(4) 0.001(3)
C7 0.020(4) 0.014(4) 0.027(4) 0.003(3) -0.002(3) 0.002(3)
C6 0.021(4) 0.012(4) 0.034(4) 0.007(3) 0.007(4) -0.002(3)
O4 0.032(3) 0.043(4) 0.029(3) -0.004(3) 0.011(2) 0.000(3)
O9 0.082(3) 0.079(3) 0.042(2) -0.001(2) 0.001(2) 0.005(2)
O2 0.028(3) 0.024(3) 0.044(3) 0.007(3) 0.006(3) -0.006(2)
C5 0.019(4) 0.022(4) 0.017(4) -0.004(3) 0.001(3) 0.004(3)
C3 0.027(4) 0.032(5) 0.027(4) 0.008(4) -0.004(3) -0.007(3)
C2 0.024(4) 0.017(4) 0.016(4) 0.002(3) -0.003(3) 0.002(3)
C8 0.031(4) 0.024(4) 0.027(4) 0.008(3) -0.004(3) 0.001(3)
C9 0.024(4) 0.022(4) 0.021(4) 0.001(3) 0.003(3) 0.011(3)
C4 0.026(4) 0.027(4) 0.032(5) 0.011(4) -0.001(4) -0.010(4)
C10 0.082(3) 0.079(3) 0.042(2) -0.001(2) 0.001(2) 0.005(2)
N1 0.082(3) 0.079(3) 0.042(2) -0.001(2) 0.001(2) 0.005(2)
C11 0.082(3) 0.079(3) 0.042(2) -0.001(2) 0.001(2) 0.005(2)
C12 0.082(3) 0.079(3) 0.042(2) -0.001(2) 0.001(2) 0.005(2)

loop_
_atom_type_symbol
_atom_type_description
_atom_type_scat_dispersion_real
_atom_type_scat_dispersion_imag
_atom_type_scat_source
C C 0.0033 0.0016 'International Tables Vol C Tables 4.2.6.8 and 6.1.1.4'
Dy Dy -0.1892 4.4098 'International Tables Vol C Tables 4.2.6.8 and 6.1.1.4'
N N 0.0061 0.0033 'International Tables Vol C Tables 4.2.6.8 and 6.1.1.4'
O O 0.0106 0.0060 'International Tables Vol C Tables 4.2.6.8 and 6.1.1.4'
H H 0.0000 0.0000 'International Tables Vol C Tables 4.2.6.8 and 6.1.1.4'

loop_
_geom_angle_atom_site_label_1
_geom_angle_atom_site_label_2
_geom_angle_atom_site_label_3
_geom_angle
_geom_angle_site_symmetry_1
_geom_angle_site_symmetry_3
O2 Dy1 O6 158.61(19) 6_556 .
O2 Dy1 O7 103.3(2) 6_556 .
O6 Dy1 O7 82.5(2) . .
O2 Dy1 O1 78.09(19) 6_556 .
O6 Dy1 O1 123.22(19) . .
O7 Dy1 O1 75.6(2) . .
O2 Dy1 O4 97.22(19) 6_556 .
O6 Dy1 O4 90.1(2) . .
O7 Dy1 O4 141.57(19) . .
O1 Dy1 O4 77.44(19) . .
O2 Dy1 O5 79.32(17) 6_556 .
O6 Dy1 O5 82.93(18) . .
O7 Dy1 O5 72.78(19) . .
O1 Dy1 O5 135.22(19) . .
O4 Dy1 O5 143.75(19) . .
O2 Dy1 O9 80.2(3) 6_556 .
O6 Dy1 O9 83.0(3) . .
O7 Dy1 O9 143.2(3) . .
O1 Dy1 O9 139.5(2) . .
O4 Dy1 O9 71.8(2) . .
O5 Dy1 O9 72.0(2) . .
O2 Dy1 C6 175.0(2) 6_556 .
O6 Dy1 C6 23.45(19) . .
O7 Dy1 C6 71.7(2) . .
O1 Dy1 C6 99.9(2) . .
O4 Dy1 C6 86.7(2) . .
O5 Dy1 C6 99.29(19) . .
O9 Dy1 C6 104.0(3) . .
C6 O5 Dy1 136.8(5) 6_556 .
C6 O6 Dy1 109.2(5) . .
C1 O1 Dy1 144.0(5) . .
C2 O3 C5 105.1(5) . .
C9 O7 Dy1 128.4(5) . .
C7 O8 C7 106.3(7) 8_575 .
O1 C1 O2 125.9(7) . .
O1 C1 C2 116.0(7) . .
O2 C1 C2 118.1(7) . .
C8 C7 O8 110.5(6) . .
C8 C7 C6 132.8(7) . .
O8 C7 C6 116.7(6) . .
O5 C6 O6 123.6(7) 6_656 .
O5 C6 C7 118.2(7) 6_656 .
O6 C6 C7 118.1(6) . .
O5 C6 Dy1 77.4(4) 6_656 .
O6 C6 Dy1 47.4(4) . .
C7 C6 Dy1 159.8(5) . .
C9 O4 Dy1 136.0(5) 6_656 .
C10 O9 Dy1 130.0(8) . .
C1 O2 Dy1 146.2(5) . 6_656
C4 C5 O3 108.6(6) . .
C4 C5 C9 132.2(7) . 5_766
O3 C5 C9 118.6(6) . 5_766
C2 C3 C4 107.2(7) . .
C3 C2 O3 111.2(6) . .
C3 C2 C1 132.0(7) . .
O3 C2 C1 116.7(6) . .
C7 C8 C8 106.4(4) . 8_575
O7 C9 O4 126.1(7) . 6_556
O7 C9 C5 116.1(7) . 5_766
O4 C9 C5 117.8(7) 6_556 5_766
C5 C4 C3 108.0(7) . .
O9 C10 N1 129.5(13) . .
C10 N1 C11 129.1(13) . .
C10 N1 C12 113.7(10) . .
C11 N1 C12 112.7(9) . .

loop_
_geom_bond_atom_site_label_1
_geom_bond_atom_site_label_2
_geom_bond_distance
_geom_bond_site_symmetry_2
Dy1 O2 2.282(5) 6_556
Dy1 O6 2.325(6) .
Dy1 O7 2.329(6) .
Dy1 O1 2.338(6) .
Dy1 O4 2.341(5) .
Dy1 O5 2.389(5) .
Dy1 O9 2.398(7) .
Dy1 C6 2.985(7) .
O5 C6 1.252(9) 6_556
O6 C6 1.258(9) .
O1 C1 1.249(9) .
O3 C2 1.377(8) .
O3 C5 1.391(8) .
O7 C9 1.232(9) .
O8 C7 1.363(8) 8_575
O8 C7 1.363(8) .
C1 O2 1.272(9) .
C1 C2 1.482(10) .
C7 C8 1.341(10) .
C7 C6 1.462(10) .
C6 O5 1.252(9) 6_656
O4 C9 1.262(9) 6_656
O9 C10 1.242(13) .
O2 Dy1 2.282(5) 6_656
C5 C4 1.356(11) .
C5 C9 1.461(10) 5_766
C3 C2 1.323(10) .
C3 C4 1.389(10) .
C8 C8 1.427(15) 8_575
C9 O4 1.262(9) 6_556
C9 C5 1.461(10) 5_766
C10 N1 1.234(15) .
N1 C11 1.397(15) .
N1 C12 1.631(14) .

loop_
_platon_squeeze_void_nr
_platon_squeeze_void_average_x
_platon_squeeze_void_average_y
_platon_squeeze_void_average_z
_platon_squeeze_void_volume
_platon_squeeze_void_count_electrons
_platon_squeeze_void_content
1 -0.028 0.250 0.250 570 155 ' '
2 -0.029 0.750 0.750 569 153 ' '
